data_2312036
loop_
_publ_author_name
'Mosquera, Marta E. G.'
'Dortez, Silvia'
'Fern&#xe1;ndez-Palacio, Francisco'
'G&#xf3;mez-Sal, Pilar'

_publ_section_title
;
 Pyridine-4-thiol as halogen-bond (HaB) acceptor: influence of the
 noncovalent interaction in its reactivity.
;
_journal_coeditor_code QZ3003
_journal_issue 'Pt 4'
_journal_name_full 'Acta crystallographica. Section C, Structural chemistry'
_journal_page_first 112
_journal_page_last 117
_journal_paper_doi 10.1107/S205322962300205X
_journal_volume 79
_journal_year 2023
_chemical_absolute_configuration unk
_chemical_compound_source 'synthesis as described'
_chemical_formula_iupac 'C11 H12 N2 S2 2+, 2Cl -'
_chemical_formula_moiety 'C11 H12 N2 S2 2+, 2(Cl -)'
_chemical_formula_sum 'C11 H12 Cl2 N2 S2'
_chemical_formula_weight 307.25
_chemical_name_systematic
;
4,4'-[Methanediyldi(sulfanediyl)]dipyridinium dichloride
;
_space_group_IT_number 43
_space_group_name_Hall 'F -2d 2'
_space_group_name_H-M_alt 'F 2 d d'
_symmetry_cell_setting orthorhombic
_symmetry_space_group_name_Hall 'F -2d 2'
_symmetry_space_group_name_H-M 'F 2 d d'
_atom_sites_solution_hydrogens mixed
_audit_conform_dict_name cif_core.dic
_audit_conform_dict_version 2.4.3
_audit_creation_method 'WinGX routine CIF_UPDATE'
_cell_angle_alpha 90
_cell_angle_beta 90
_cell_angle_gamma 90
_cell_formula_units_Z 8
_cell_length_a 8.0815(4)
_cell_length_b 17.2161(5)
_cell_length_c 18.9254(12)
_cell_measurement_reflns_used 211
_cell_measurement_temperature 200(2)
_cell_measurement_theta_max 16.35
_cell_measurement_theta_min 3.42
_cell_volume 2633.1(2)
_computing_cell_refinement
;
DIRAX/LSQ (Duisenberg <i>et al.</i>,  2003)
;
_computing_data_collection
;
COLLECT (Nonius, 2004)
;
_computing_data_reduction
;
EvalCCD (Duisenberg <i>et al.</i>,  2003)
;
_computing_molecular_graphics
;
ORTEP-3 for Windows (Farrugia, 2012)
;
_computing_publication_material
;
WinGX (Farrugia, 2012)
;
_computing_structure_refinement
;
SHELXL2014 (Sheldrick, 2015<i>b</i>)
;
_computing_structure_solution
;
SHELXS2013 (Sheldrick, 2008)
;
_diffrn_ambient_temperature 200(2)
_diffrn_detector 'CCD plate'
_diffrn_detector_area_resol_mean 9
_diffrn_measured_fraction_theta_full 0.995
_diffrn_measured_fraction_theta_max 0.996
_diffrn_measurement_device '95mm CCD camera on \k-goniostat'
_diffrn_measurement_device_type 'Nonius KappaCCD'
_diffrn_measurement_method 'CCD rotation images, thick slices'
_diffrn_radiation_monochromator 'horizonally mounted graphite crystal'
_diffrn_radiation_probe x-ray
_diffrn_radiation_type MoK\a
_diffrn_radiation_wavelength 0.71073
_diffrn_reflns_av_R_equivalents 0.0689
_diffrn_reflns_av_unetI/netI 0.0501
_diffrn_reflns_limit_h_max 9
_diffrn_reflns_limit_h_min -10
_diffrn_reflns_limit_k_max 22
_diffrn_reflns_limit_k_min -22
_diffrn_reflns_limit_l_max 24
_diffrn_reflns_limit_l_min -22
_diffrn_reflns_number 4579
_diffrn_reflns_theta_full 25.242
_diffrn_reflns_theta_max 27.503
_diffrn_reflns_theta_min 3.199
_diffrn_source 'Enraf Nonius FR590'
_diffrn_standards_number 0
_exptl_absorpt_coefficient_mu 0.788
_exptl_absorpt_correction_type none
_exptl_crystal_colour brown
_exptl_crystal_density_diffrn 1.55
_exptl_crystal_density_method 'not measured'
_exptl_crystal_description prism
_exptl_crystal_F_000 1264
_exptl_crystal_size_max 0.4
_exptl_crystal_size_mid 0.3
_exptl_crystal_size_min 0.25
_refine_diff_density_max 0.348
_refine_diff_density_min -0.301
_refine_ls_abs_structure_details
;
Flack <i>x</i> determined using 445 quotients [(I+)-(I-)]/[(I+)+(I-)]
(Parsons <i>et al.</i>,  2013)
;
_refine_ls_abs_structure_Flack -0.01(11)
_refine_ls_extinction_method none
_refine_ls_goodness_of_fit_ref 1.096
_refine_ls_hydrogen_treatment mixed
_refine_ls_matrix_type full
_refine_ls_number_constraints 0
_refine_ls_number_parameters 84
_refine_ls_number_reflns 1386
_refine_ls_number_restraints 1
_refine_ls_restrained_S_all 1.095
_refine_ls_R_factor_all 0.0569
_refine_ls_R_factor_gt 0.0408
_refine_ls_shift/su_max 0.001
_refine_ls_shift/su_mean 0
_refine_ls_structure_factor_coef Fsqd
_refine_ls_weighting_details 'w=1/[\s^2^(Fo^2^)+(0.0356P)^2^+12.0590P] where P=(Fo^2^+2Fc^2^)/3'
_refine_ls_weighting_scheme calc
_refine_ls_wR_factor_gt 0.0914
_refine_ls_wR_factor_ref 0.1007
_reflns_number_gt 1177
_reflns_number_total 1386
_reflns_threshold_expression 'I > 2\s(I)'
_cod_data_source_file qz3003sup1.cif
_cod_data_source_block 2
_cod_depositor_comments 'Adding full bibliography for 2312035--2312036.cif.'
_cod_original_sg_symbol_H-M F2dd
_cod_database_code 2312036

loop_
_symmetry_equiv_pos_as_xyz
'x, y, z'
'x+1/4, y+1/4, -z+1/4'
'x, -y, -z'
'x+1/4, -y+1/4, z+1/4'
'x, y+1/2, z+1/2'
'x+1/4, y+3/4, -z+3/4'
'x, -y+1/2, -z+1/2'
'x+1/4, -y+3/4, z+3/4'
'x+1/2, y, z+1/2'
'x+3/4, y+1/4, -z+3/4'
'x+1/2, -y, -z+1/2'
'x+3/4, -y+1/4, z+3/4'
'x+1/2, y+1/2, z'
'x+3/4, y+3/4, -z+1/4'
'x+1/2, -y+1/2, -z'
'x+3/4, -y+3/4, z+1/4'

loop_
_atom_site_type_symbol
_atom_site_label
_atom_site_fract_x
_atom_site_fract_y
_atom_site_fract_z
_atom_site_U_iso_or_equiv
_atom_site_adp_type
_atom_site_calc_flag
_atom_site_occupancy
_atom_site_disorder_assembly
_atom_site_disorder_group
C C10 1.9499(10) 1.25 0.75 0.0248(15) Uani d 1 . .
C C1 1.6370(7) 1.0985(3) 0.9457(3) 0.0323(13) Uani d 1 . .
H H1 1.5814 1.0546 0.9619 0.039 Uiso calc 1 . .
C C3 1.7388(8) 1.2237(3) 0.9678(3) 0.0300(13) Uani d 1 . .
H H3 1.7541 1.2646 0.9992 0.036 Uiso calc 1 . .
C C4 1.7957(7) 1.2300(3) 0.8997(3) 0.0260(12) Uani d 1 . .
H H4 1.8489 1.275 0.8847 0.031 Uiso calc 1 . .
C C5 1.7723(7) 1.1679(3) 0.8535(2) 0.0212(10) Uani d 1 . .
C C6 1.6931(7) 1.1010(3) 0.8784(3) 0.0268(12) Uani d 1 . .
H H6 1.679 1.0584 0.8487 0.032 Uiso calc 1 . .
N N1 1.6613(6) 1.1590(3) 0.9894(2) 0.0283(11) Uani d 1 . .
S S1 1.83235(15) 1.16275(8) 0.76516(6) 0.0270(4) Uani d 1 . .
Cl Cl 1.25853(17) 1.16469(7) 0.86975(6) 0.0280(3) Uani d 1 . .
H H10A 2.014(9) 1.262(3) 0.793(3) 0.04 Uiso d 1 . .
H H1N 1.627(9) 1.153(4) 1.035(4) 0.05 Uiso d 1 . .

loop_
_atom_site_aniso_label
_atom_site_aniso_U_11
_atom_site_aniso_U_22
_atom_site_aniso_U_33
_atom_site_aniso_U_12
_atom_site_aniso_U_13
_atom_site_aniso_U_23
C10 0.025(4) 0.027(4) 0.023(3) 0 0 0.010(3)
C1 0.034(3) 0.032(3) 0.031(3) -0.006(2) 0.000(2) 0.010(2)
C3 0.043(4) 0.025(3) 0.021(2) 0.006(3) 0.001(2) -0.001(2)
C4 0.035(3) 0.019(3) 0.024(2) -0.001(2) 0.000(2) 0.0028(19)
C5 0.021(2) 0.024(2) 0.019(2) 0.000(2) 0.000(2) 0.0024(18)
C6 0.031(3) 0.022(2) 0.027(3) -0.005(2) -0.002(2) -0.003(2)
N1 0.036(3) 0.032(3) 0.017(2) 0.005(2) 0.0056(19) 0.0041(18)
S1 0.0396(8) 0.0235(6) 0.0179(6) -0.0028(6) 0.0029(6) 0.0006(5)
Cl 0.0376(7) 0.0253(6) 0.0210(6) -0.0034(5) 0.0058(6) -0.0024(5)

loop_
_atom_type_symbol
_atom_type_description
_atom_type_scat_dispersion_real
_atom_type_scat_dispersion_imag
_atom_type_scat_source
C C 0.0033 0.0016 'International Tables Vol C Tables 4.2.6.8 and 6.1.1.4'
H H 0 0 'International Tables Vol C Tables 4.2.6.8 and 6.1.1.4'
N N 0.0061 0.0033 'International Tables Vol C Tables 4.2.6.8 and 6.1.1.4'
S S 0.1246 0.1234 'International Tables Vol C Tables 4.2.6.8 and 6.1.1.4'
Cl Cl 0.1484 0.1585 'International Tables Vol C Tables 4.2.6.8 and 6.1.1.4'

loop_
_exptl_crystal_face_index_h
_exptl_crystal_face_index_k
_exptl_crystal_face_index_l
_exptl_crystal_face_perp_dist
6 -5 14 0.14
-7 6 -15 0.098
1 6 -2 0.153
0 -4 3 0.236
-3 -2 -4 0.141
1 7 -3 0.155
2 -1 5 0.155
-1 2 3 0.467
-2 -1 4 0.049
1 0 -2 0.126
-1 -8 -2 0.247
1 9 2 0.166
-8 -7 -17 0.095
3 4 6 0.144
1 -17 8 0.225

loop_
_geom_angle_atom_site_label_1
_geom_angle_atom_site_label_2
_geom_angle_atom_site_label_3
_geom_angle_site_symmetry_1
_geom_angle_site_symmetry_3
_geom_angle
_geom_angle_publ_flag
S1 C10 S1 . 7_576 116.3(4) ?
N1 C1 C6 . . 120.4(5) ?
N1 C3 C4 . . 120.6(5) ?
C3 C4 C5 . . 118.9(5) ?
C4 C5 C6 . . 118.8(4) ?
C4 C5 S1 . . 127.1(4) ?
C6 C5 S1 . . 114.0(4) ?
C1 C6 C5 . . 119.7(5) ?
C3 N1 C1 . . 121.6(5) ?
C5 S1 C10 . . 104.89(19) ?

loop_
_geom_bond_atom_site_label_1
_geom_bond_atom_site_label_2
_geom_bond_site_symmetry_2
_geom_bond_distance
_geom_bond_publ_flag
C10 S1 . 1.800(4) ?
C10 S1 7_576 1.800(4) ?
C1 N1 . 1.344(7) ?
C1 C6 . 1.354(7) ?
C3 N1 . 1.342(7) ?
C3 C4 . 1.371(7) ?
C4 C5 . 1.394(7) ?
C5 C6 . 1.400(7) ?
C5 S1 . 1.743(5) ?
